data_2015729
loop_
_publ_author_name
'Gotoh, Kazuma'
'Asaji, Tetsuo'
'Ishida, Hiroyuki'

_publ_section_title
;
 Hydrogen bonding in two solid phases of phenazine--chloranilic acid
 (1/1) determined at 170 and 93 K
;
_journal_coeditor_code BM3017
_journal_issue 1
_journal_name_full 'Acta Crystallographica Section C'
_journal_page_first o17
_journal_page_last o20
_journal_paper_doi 10.1107/S0108270106049468
_journal_volume 63
_journal_year 2007
_chemical_formula_iupac 'C12 H9 N2 +, C6 H Cl2 O4 -'
_chemical_formula_moiety 'C12 H9 N2 +, C6 H Cl2 O4 -'
_chemical_formula_sum 'C18 H10 Cl2 N2 O4'
_chemical_formula_weight 389.19
_chemical_name_systematic
;
phenazinium chloranilate
;
_space_group_IT_number 4
_symmetry_cell_setting monoclinic
_symmetry_space_group_name_Hall 'P 2yb'
_symmetry_space_group_name_H-M 'P 1 21 1'
_cell_angle_alpha 90.0000
_cell_angle_beta 107.7780(10)
_cell_angle_gamma 90.0000
_cell_formula_units_Z 2
_cell_length_a 12.4320(3)
_cell_length_b 3.77020(10)
_cell_length_c 16.8848(4)
_cell_measurement_reflns_used 36807
_cell_measurement_temperature 93(2)
_cell_measurement_theta_max 40.4
_cell_measurement_theta_min 3.3
_cell_volume 753.62(3)
_computing_cell_refinement PROCESS-AUTO
_computing_data_collection 'PROCESS-AUTO (Rigaku/MSC, 2004)'
_computing_data_reduction 'CrystalStructure (Rigaku/MSC, 2004)'
_computing_molecular_graphics 'ORTEP-3 (Farrugia, 1997)'
_computing_publication_material 'CrystalStructure and PLATON (Spek, 2003)'
_computing_structure_refinement 'SHELXL97 (Sheldrick, 1997)'
_computing_structure_solution 'SHELXS97 (Sheldrick, 1997)'
_diffrn_ambient_temperature 93(2)
_diffrn_detector_area_resol_mean 10.00
_diffrn_measured_fraction_theta_full 0.997
_diffrn_measured_fraction_theta_max 0.997
_diffrn_measurement_device_type 'Rigaku R-AXIS RAPID image plate'
_diffrn_measurement_method \w
_diffrn_radiation_type 'Mo K\a'
_diffrn_radiation_wavelength 0.71075
_diffrn_reflns_av_R_equivalents 0.0373
_diffrn_reflns_av_sigmaI/netI 0.0322
_diffrn_reflns_limit_h_max 22
_diffrn_reflns_limit_h_min -22
_diffrn_reflns_limit_k_max 6
_diffrn_reflns_limit_k_min -6
_diffrn_reflns_limit_l_max 30
_diffrn_reflns_limit_l_min -30
_diffrn_reflns_number 44236
_diffrn_reflns_theta_full 40.25
_diffrn_reflns_theta_max 40.25
_diffrn_reflns_theta_min 3.28
_diffrn_standards_number 0
_exptl_absorpt_coefficient_mu 0.461
_exptl_absorpt_correction_T_max 0.891
_exptl_absorpt_correction_T_min 0.759
_exptl_absorpt_correction_type multi-scan
_exptl_absorpt_process_details
;
(ABSCOR; Higashi, 1995)
;
_exptl_crystal_colour brown
_exptl_crystal_density_diffrn 1.715
_exptl_crystal_density_method 'not measured'
_exptl_crystal_description block
_exptl_crystal_F_000 396.00
_exptl_crystal_size_max 0.40
_exptl_crystal_size_mid 0.25
_exptl_crystal_size_min 0.25
_refine_diff_density_max 0.537
_refine_diff_density_min -0.437
_refine_ls_abs_structure_details 'Flack (1983); 3684 Friedel pairs'
_refine_ls_abs_structure_Flack 0.51(4)
_refine_ls_extinction_method none
_refine_ls_goodness_of_fit_ref 1.059
_refine_ls_hydrogen_treatment mixed
_refine_ls_number_parameters 245
_refine_ls_number_reflns 8923
_refine_ls_restrained_S_all 1.059
_refine_ls_R_factor_all 0.0427
_refine_ls_R_factor_gt 0.0323
_refine_ls_shift/su_max 0.001
_refine_ls_shift/su_mean 0.000
_refine_ls_structure_factor_coef Fsqd
_refine_ls_weighting_details 'w = 1/[\s^2^(Fo^2^)+(0.0457P)^2^+0.1204P] where P=(Fo^2^+2Fc^2^)/3'
_refine_ls_weighting_scheme calc
_refine_ls_wR_factor_gt 0.0841
_refine_ls_wR_factor_ref 0.0885
_reflns_number_gt 7463
_reflns_number_total 8923
_reflns_threshold_expression I>2\s(I)
_cod_data_source_file bm3017.cif
_cod_data_source_block IV
_cod_database_code 2015729
_cod_database_fobs_code 2015729

loop_
_symmetry_equiv_pos_site_id
_symmetry_equiv_pos_as_xyz
1 +X,+Y,+Z
2 -X,1/2+Y,-Z

loop_
_atom_site_type_symbol
_atom_site_label
_atom_site_fract_x
_atom_site_fract_y
_atom_site_fract_z
_atom_site_U_iso_or_equiv
_atom_site_adp_type
_atom_site_calc_flag
_atom_site_refinement_flags
_atom_site_occupancy
Cl Cl1 0.89443(2) 0.34823(7) 0.425784(14) 0.01257(7) Uani d . 1
Cl Cl2 0.60314(2) 0.95781(7) 0.076336(14) 0.01264(7) Uani d . 1
O O1 0.64293(7) 0.3279(4) 0.34799(5) 0.0159(2) Uani d . 1
O O2 0.97889(7) 0.7006(4) 0.30178(5) 0.0149(2) Uani d . 1
O O3 0.85612(7) 0.9680(4) 0.15527(5) 0.0152(2) Uani d . 1
O O4 0.51724(7) 0.6089(4) 0.20120(5) 0.0154(2) Uani d . 1
N N1 0.14596(8) 0.0307(4) 0.25082(5) 0.0104(2) Uani d . 1
N N2 0.35549(8) 0.2866(4) 0.24450(6) 0.0107(2) Uani d . 1
C C1 0.69364(9) 0.4768(5) 0.30551(6) 0.0106(2) Uani d . 1
C C2 0.81630(9) 0.5108(4) 0.33036(6) 0.0106(2) Uani d . 1
C C3 0.86796(9) 0.6705(4) 0.27977(6) 0.0107(2) Uani d . 1
C C4 0.80181(9) 0.8235(4) 0.19621(6) 0.0108(2) Uani d . 1
C C5 0.68074(9) 0.7914(4) 0.17169(6) 0.0100(2) Uani d . 1
C C6 0.62582(9) 0.6324(4) 0.22164(6) 0.0109(2) Uani d . 1
C C7 0.19093(9) 0.2174(5) 0.39307(7) 0.0123(2) Uani d . 1
H H7 0.1207 0.1292 0.3961 0.015 Uiso calc R 1
C C8 0.26493(10) 0.3741(5) 0.46075(7) 0.0135(2) Uani d . 1
H H8 0.2460 0.3927 0.5110 0.016 Uiso calc R 1
C C9 0.37039(10) 0.5106(5) 0.45719(7) 0.0128(2) Uani d . 1
H H9 0.4200 0.6219 0.5049 0.015 Uiso calc R 1
C C10 0.40151(9) 0.4840(5) 0.38619(7) 0.0122(2) Uani d . 1
H H10 0.4721 0.5749 0.3846 0.015 Uiso calc R 1
C C11 0.32641(9) 0.3182(4) 0.31487(6) 0.0094(2) Uani d . 1
C C12 0.21931(9) 0.1863(4) 0.31773(6) 0.0098(2) Uani d . 1
C C13 0.31224(9) 0.0996(5) 0.10218(7) 0.0122(2) Uani d . 1
H H13 0.3828 0.1845 0.0992 0.015 Uiso calc R 1
C C14 0.23704(9) -0.0559(5) 0.03435(7) 0.0127(2) Uani d . 1
H H14 0.2555 -0.0756 -0.0161 0.015 Uiso calc R 1
C C15 0.13155(9) -0.1886(5) 0.03826(7) 0.0132(2) Uani d . 1
H H15 0.0811 -0.2965 -0.0096 0.016 Uiso calc R 1
C C16 0.10142(9) -0.1639(5) 0.10954(7) 0.0120(2) Uani d . 1
H H16 0.0310 -0.2558 0.1113 0.014 Uiso calc R 1
C C17 0.17669(9) 0.0011(5) 0.18122(6) 0.0103(2) Uani d . 1
C C18 0.28358(9) 0.1324(4) 0.17703(6) 0.0102(2) Uani d . 1
H H2 1.0031(18) 0.804(7) 0.2700(12) 0.043(6) Uiso d . 1
H H4 0.436(2) 0.376(10) 0.2351(16) 0.091(10) Uiso d . 1

loop_
_atom_site_aniso_label
_atom_site_aniso_U_11
_atom_site_aniso_U_22
_atom_site_aniso_U_33
_atom_site_aniso_U_12
_atom_site_aniso_U_13
_atom_site_aniso_U_23
Cl1 0.01080(11) 0.01619(18) 0.01014(9) 0.00005(12) 0.00234(8) 0.00243(10)
Cl2 0.01160(11) 0.01535(18) 0.01017(9) 0.00016(12) 0.00214(8) 0.00216(10)
O1 0.0114(3) 0.0224(6) 0.0158(3) -0.0027(5) 0.0068(3) 0.0029(4)
O2 0.0086(3) 0.0218(6) 0.0146(3) -0.0026(4) 0.0041(3) 0.0047(4)
O3 0.0112(3) 0.0212(6) 0.0144(3) -0.0009(5) 0.0059(3) 0.0047(4)
O4 0.0070(3) 0.0219(6) 0.0166(3) -0.0021(4) 0.0027(3) 0.0021(4)
N1 0.0088(3) 0.0111(6) 0.0108(3) -0.0018(4) 0.0024(3) -0.0004(3)
N2 0.0077(3) 0.0127(6) 0.0119(3) 0.0010(4) 0.0035(3) 0.0019(4)
C1 0.0090(4) 0.0122(6) 0.0109(4) -0.0003(5) 0.0035(3) -0.0003(5)
C2 0.0085(4) 0.0139(7) 0.0094(3) -0.0009(5) 0.0026(3) 0.0009(4)
C3 0.0084(4) 0.0123(6) 0.0111(4) -0.0008(4) 0.0024(3) -0.0006(4)
C4 0.0107(4) 0.0118(6) 0.0102(4) -0.0013(5) 0.0035(3) -0.0005(5)
C5 0.0083(4) 0.0116(6) 0.0096(3) -0.0005(5) 0.0020(3) 0.0008(4)
C6 0.0102(4) 0.0120(6) 0.0103(4) -0.0007(4) 0.0027(3) 0.0004(4)
C7 0.0100(4) 0.0148(6) 0.0129(4) 0.0003(5) 0.0045(3) 0.0005(4)
C8 0.0129(4) 0.0153(7) 0.0126(4) 0.0000(5) 0.0046(3) -0.0019(4)
C9 0.0112(4) 0.0136(7) 0.0126(4) -0.0015(5) 0.0019(3) -0.0031(4)
C10 0.0091(4) 0.0134(6) 0.0129(4) 0.0007(5) 0.0016(3) -0.0005(5)
C11 0.0076(4) 0.0096(6) 0.0110(4) -0.0001(4) 0.0030(3) 0.0005(4)
C12 0.0084(4) 0.0100(6) 0.0110(4) 0.0000(4) 0.0031(3) 0.0010(4)
C13 0.0098(4) 0.0141(6) 0.0132(4) 0.0001(5) 0.0042(3) -0.0007(4)
C14 0.0114(4) 0.0145(6) 0.0125(4) 0.0021(5) 0.0042(3) -0.0002(4)
C15 0.0115(4) 0.0149(7) 0.0124(4) 0.0020(5) 0.0027(3) -0.0003(5)
C16 0.0091(4) 0.0134(6) 0.0128(4) -0.0023(5) 0.0021(3) -0.0013(5)
C17 0.0084(4) 0.0117(7) 0.0105(4) 0.0005(4) 0.0024(3) 0.0010(4)
C18 0.0068(4) 0.0111(6) 0.0126(4) 0.0000(4) 0.0026(3) 0.0010(4)

loop_
_atom_type_symbol
_atom_type_description
_atom_type_scat_dispersion_real
_atom_type_scat_dispersion_imag
_atom_type_scat_source
C C 0.0033 0.0016 'International Tables Vol C Tables 4.2.6.8 and 6.1.1.4'
H H 0.0000 0.0000 'International Tables Vol C Tables 4.2.6.8 and 6.1.1.4'
O O 0.0106 0.0060 'International Tables Vol C Tables 4.2.6.8 and 6.1.1.4'
N N 0.0061 0.0033 'International Tables Vol C Tables 4.2.6.8 and 6.1.1.4'
Cl Cl 0.1484 0.1585 'International Tables Vol C Tables 4.2.6.8 and 6.1.1.4'

loop_
_geom_angle_atom_site_label_1
_geom_angle_atom_site_label_2
_geom_angle_atom_site_label_3
_geom_angle
C3 O2 H2 115.6(15)
C17 N1 C12 117.84(10)
C18 N2 C11 119.74(10)
C18 N2 H4 113.8(14)
C11 N2 H4 126.4(14)
O1 C1 C2 123.45(11)
O1 C1 C6 118.78(10)
C2 C1 C6 117.76(10)
C3 C2 C1 120.82(10)
C3 C2 Cl1 120.50(8)
C1 C2 Cl1 118.67(8)
O2 C3 C2 121.07(11)
O2 C3 C4 116.98(10)
C2 C3 C4 121.95(10)
O3 C4 C5 125.49(11)
O3 C4 C3 117.19(10)
C5 C4 C3 117.32(10)
C6 C5 C4 122.15(10)
C6 C5 Cl2 119.41(8)
C4 C5 Cl2 118.44(8)
O4 C6 C5 122.75(11)
O4 C6 C1 117.27(10)
C5 C6 C1 119.98(10)
C8 C7 C12 119.75(11)
C8 C7 H7 120.1
C12 C7 H7 120.1
C7 C8 C9 120.96(10)
C7 C8 H8 119.5
C9 C8 H8 119.5
C10 C9 C8 121.25(11)
C10 C9 H9 119.4
C8 C9 H9 119.4
C9 C10 C11 118.98(11)
C9 C10 H10 120.5
C11 C10 H10 120.5
N2 C11 C10 120.07(10)
N2 C11 C12 119.99(11)
C10 C11 C12 119.94(9)
N1 C12 C7 119.64(10)
N1 C12 C11 121.25(9)
C7 C12 C11 119.11(11)
C14 C13 C18 119.28(11)
C14 C13 H13 120.4
C18 C13 H13 120.4
C13 C14 C15 120.99(10)
C13 C14 H14 119.5
C15 C14 H14 119.5
C16 C15 C14 121.34(12)
C16 C15 H15 119.3
C14 C15 H15 119.3
C15 C16 C17 119.41(11)
C15 C16 H16 120.3
C17 C16 H16 120.3
N1 C17 C16 119.27(10)
N1 C17 C18 121.76(11)
C16 C17 C18 118.96(9)
N2 C18 C13 120.58(10)
N2 C18 C17 119.41(9)
C13 C18 C17 120.01(11)

loop_
_geom_bond_atom_site_label_1
_geom_bond_atom_site_label_2
_geom_bond_distance
_geom_bond_publ_flag
Cl1 C2 1.7203(12) y
Cl2 C5 1.7229(12) y
O1 C1 1.2259(15) y
O2 C3 1.3191(13) y
O2 H2 0.79(2) ?
O3 C4 1.2310(15) y
O4 C6 1.2901(13) y
N1 C12 1.3502(15) y
N1 C17 1.3467(13) y
N2 C11 1.3487(13) y
N2 C18 1.3466(16) y
N2 H4 1.12(3) ?
C1 C2 1.4585(15) ?
C1 C6 1.5269(17) ?
C2 C3 1.3564(16) ?
C3 C4 1.5136(17) ?
C4 C5 1.4390(15) ?
C5 C6 1.3743(16) ?
C7 C8 1.3636(18) ?
C7 C12 1.4249(14) ?
C7 H7 0.9500 ?
C8 C9 1.4267(17) ?
C8 H8 0.9500 ?
C9 C10 1.3710(16) ?
C9 H9 0.9500 ?
C10 C11 1.4234(18) ?
C10 H10 0.9500 ?
C11 C12 1.4358(15) ?
C13 C14 1.3696(18) ?
C13 C18 1.4194(14) ?
C13 H13 0.9500 ?
C14 C15 1.4239(17) ?
C14 H14 0.9500 ?
C15 C16 1.3686(14) ?
C15 H15 0.9500 ?
C16 C17 1.4269(18) ?
C16 H16 0.9500 ?
C17 C18 1.4399(16) ?

loop_
_geom_hbond_atom_site_label_D
_geom_hbond_atom_site_label_H
_geom_hbond_atom_site_label_A
_geom_hbond_site_symmetry_A
_geom_hbond_distance_DH
_geom_hbond_distance_HA
_geom_hbond_distance_DA
_geom_hbond_angle_DHA
_geom_hbond_publ_flag
O2 H2 O3 . 0.79(2) 2.31(2) 2.6758(13) 109.5(19) y
O2 H2 N1 1_665 0.79(2) 2.08(2) 2.7739(15) 146(2) y
N2 H4 O4 . 1.12(3) 1.57(3) 2.6368(16) 158(3) y
C7 H7 O2 1_445 0.95 2.56 3.2619(19) 131 y
C10 H10 O1 . 0.95 2.56 3.3095(15) 136 y
C13 H13 O4 . 0.95 2.56 3.2211(19) 127 y

loop_
_geom_torsion_atom_site_label_1
_geom_torsion_atom_site_label_2
_geom_torsion_atom_site_label_3
_geom_torsion_atom_site_label_4
_geom_torsion
O1 C1 C2 C3 178.28(17)
C6 C1 C2 C3 -1.0(2)
O1 C1 C2 Cl1 -2.4(2)
C6 C1 C2 Cl1 178.29(12)
C1 C2 C3 O2 -179.71(14)
Cl1 C2 C3 O2 1.0(2)
C1 C2 C3 C4 0.6(2)
Cl1 C2 C3 C4 -178.68(12)
O2 C3 C4 O3 -0.7(2)
C2 C3 C4 O3 178.94(15)
O2 C3 C4 C5 179.92(14)
C2 C3 C4 C5 -0.4(2)
O3 C4 C5 C6 -178.63(17)
C3 C4 C5 C6 0.7(2)
O3 C4 C5 Cl2 1.5(2)
C3 C4 C5 Cl2 -179.17(11)
C4 C5 C6 O4 178.41(15)
Cl2 C5 C6 O4 -1.8(2)
C4 C5 C6 C1 -1.1(2)
Cl2 C5 C6 C1 178.73(11)
O1 C1 C6 O4 2.4(2)
C2 C1 C6 O4 -178.27(14)
O1 C1 C6 C5 -178.08(15)
C2 C1 C6 C5 1.3(2)
C12 C7 C8 C9 0.5(3)
C7 C8 C9 C10 -1.0(3)
C8 C9 C10 C11 0.3(2)
C18 N2 C11 C10 -179.39(16)
C18 N2 C11 C12 0.3(2)
C9 C10 C11 N2 -179.52(16)
C9 C10 C11 C12 0.8(2)
C17 N1 C12 C7 -178.92(15)
C17 N1 C12 C11 0.4(2)
C8 C7 C12 N1 179.93(17)
C8 C7 C12 C11 0.6(2)
N2 C11 C12 N1 -0.2(2)
C10 C11 C12 N1 179.41(15)
N2 C11 C12 C7 179.05(14)
C10 C11 C12 C7 -1.3(2)
C18 C13 C14 C15 -0.8(3)
C13 C14 C15 C16 0.3(3)
C14 C15 C16 C17 0.6(2)
C12 N1 C17 C16 179.62(16)
C12 N1 C17 C18 -0.5(2)
C15 C16 C17 N1 178.84(16)
C15 C16 C17 C18 -1.0(2)
C11 N2 C18 C13 179.45(15)
C11 N2 C18 C17 -0.4(2)
C14 C13 C18 N2 -179.48(17)
C14 C13 C18 C17 0.4(2)
N1 C17 C18 N2 0.5(2)
C16 C17 C18 N2 -179.59(15)
N1 C17 C18 C13 -179.31(15)
C16 C17 C18 C13 0.6(2)

loop_
_cod_related_entry_id
_cod_related_entry_database
_cod_related_entry_code
1 ChemSpider 21133333
